data_2004552
loop_
_publ_author_name
'N\"ather, C.'
'Hauck, T.'
'Bock, H.'

_publ_section_title
;
 Sodium Tetraphenylcyclopentadienide Bis(dimethoxyethane)
;
_journal_issue 3
_journal_name_full 'Acta Crystallographica Section C'
_journal_page_first 570
_journal_page_last 572
_journal_paper_doi 10.1107/S0108270195010687
_journal_volume 52
_journal_year 1996
_chemical_formula_iupac 'Na + , C29 H21 - , 2C4 H10 O2'
_chemical_formula_sum 'C37 H41 Na O4'
_chemical_formula_weight 572.69
_chemical_name_systematic
;
Sodium tetraphenylcyclopentadienylate bis(dimethoxyethane)
;
_space_group_IT_number 2
_symmetry_cell_setting triclinic
_symmetry_space_group_name_Hall '-P 1'
_symmetry_space_group_name_H-M 'P -1'
_audit_creation_method SHELXL
_cell_angle_alpha 81.000(10)
_cell_angle_beta 86.960(10)
_cell_angle_gamma 69.110(10)
_cell_formula_units_Z 2
_cell_length_a 8.5870(10)
_cell_length_b 10.3900(10)
_cell_length_c 19.707(3)
_cell_measurement_reflns_used 112
_cell_measurement_temperature 200(2)
_cell_measurement_theta_max 19.0
_cell_measurement_theta_min 13.5
_cell_volume 1622.4(4)
_computing_cell_refinement DIF4
_computing_data_collection 'DIF4 (Stoe & Cie, 1991)'
_computing_data_reduction 'REDU4 (Stoe & Cie, 1991)'
_computing_molecular_graphics 'XP SHELXTL-PC (Sheldrick, 1987)'
_computing_publication_material 'CIFTAB SHELXL93'
_computing_structure_refinement 'SHELXL93 (Sheldrick, 1993)'
_computing_structure_solution 'SHELXS86 (Sheldrick, 1990)'
_diffrn_ambient_temperature 200(2)
_diffrn_measurement_device 'Siemens-Stoe four-circle diffractometer'
_diffrn_measurement_method \w-\q
_diffrn_radiation_monochromator graphite
_diffrn_radiation_source 'fine-focus sealed tube'
_diffrn_radiation_type MoK\a
_diffrn_radiation_wavelength 0.71073
_diffrn_reflns_av_R_equivalents 0.0161
_diffrn_reflns_av_sigmaI/netI 0.0283
_diffrn_reflns_limit_h_max 10
_diffrn_reflns_limit_h_min 0
_diffrn_reflns_limit_k_max 12
_diffrn_reflns_limit_k_min -11
_diffrn_reflns_limit_l_max 23
_diffrn_reflns_limit_l_min -23
_diffrn_reflns_number 6268
_diffrn_reflns_theta_max 25.51
_diffrn_reflns_theta_min 2.09
_diffrn_standards_decay_% negligible
_diffrn_standards_interval_time 120
_diffrn_standards_number 4
_exptl_absorpt_coefficient_mu 0.086
_exptl_absorpt_correction_type none
_exptl_crystal_colour colourless
_exptl_crystal_density_diffrn 1.172
_exptl_crystal_description prism
_exptl_crystal_F_000 612
_exptl_crystal_size_max 0.4
_exptl_crystal_size_mid 0.3
_exptl_crystal_size_min 0.3
_refine_diff_density_max 0.450
_refine_diff_density_min -0.443
_refine_ls_extinction_coef 0.025(2)
_refine_ls_extinction_method 'SHELXL93 (Sheldrick, 1993)'
_refine_ls_goodness_of_fit_all 1.015
_refine_ls_goodness_of_fit_obs 1.068
_refine_ls_hydrogen_treatment 'H atoms refined using a riding model'
_refine_ls_matrix_type full
_refine_ls_number_parameters 384
_refine_ls_number_reflns 5837
_refine_ls_number_restraints 0
_refine_ls_restrained_S_all 1.016
_refine_ls_restrained_S_obs 1.068
_refine_ls_R_factor_all 0.0875
_refine_ls_R_factor_obs 0.0522
_refine_ls_shift/esd_max 0.000
_refine_ls_shift/esd_mean 0.000
_refine_ls_structure_factor_coef Fsqd
_refine_ls_weighting_details 'w = 1/[\s^2^(Fo^2^)+(0.0608P)^2^+1.1263P] where P = (Fo^2^+2Fc^2^)/3'
_refine_ls_weighting_scheme calc
_refine_ls_wR_factor_all 0.1532
_refine_ls_wR_factor_obs 0.1300
_reflns_number_observed 3916
_reflns_number_total 5838
_reflns_observed_criterion >2sigma(I)
_cod_data_source_file ab1228.cif
_cod_data_source_block chris1
_cod_depositor_comments
;
The following automatic conversions were performed:

'_geom_bond_publ_flag' value 'Yes' changed to 'yes' according to
/home/saulius/struct/CIF-dictionaries/cif_core.dic dictionary named
'cif_core.dic' version 2.4.1 from 2010-06-29 (18
times).

'_geom_bond_publ_flag' value 'No' changed to 'no' according
to /home/saulius/struct/CIF-dictionaries/cif_core.dic dictionary
named 'cif_core.dic' version 2.4.1 from 2010-06-29 (35
times).

'_geom_angle_publ_flag' value 'Yes' changed to 'yes'
according to /home/saulius/struct/CIF-dictionaries/cif_core.dic
dictionary named 'cif_core.dic' version 2.4.1 from 2010-06-29 (13
times).

'_geom_angle_publ_flag' value 'No' changed to 'no' according
to /home/saulius/struct/CIF-dictionaries/cif_core.dic dictionary
named 'cif_core.dic' version 2.4.1 from 2010-06-29 (109 times).

Automatic conversion script
Id: cif_fix_values 1715 2011-07-08 13:25:40Z adriana 

The following automatic conversions were performed:

'_refine_ls_weighting_scheme' value 'calc w =
1/[\s^2^(Fo^2^)+(0.0608P)^2^+1.1263P] where P = (Fo^2^+2Fc^2^)/3' was
changed to 'calc'. New tag '_refine_ls_weighting_details' was
created. The value of the new tag was set to 'w =
1/[\s^2^(Fo^2^)+(0.0608P)^2^+1.1263P] where P = (Fo^2^+2Fc^2^)/3'.

Automatic conversion script
Id: cif_fix_values 3143 2015-03-26 13:38:13Z robertas 
;
_cod_original_cell_volume 1622.4(3)
_cod_original_sg_symbol_H-M P-1
_cod_database_code 2004552

loop_
_symmetry_equiv_pos_as_xyz
'x, y, z'
'-x, -y, -z'

loop_
_atom_site_aniso_label
_atom_site_aniso_U_11
_atom_site_aniso_U_22
_atom_site_aniso_U_33
_atom_site_aniso_U_12
_atom_site_aniso_U_13
_atom_site_aniso_U_23
C1 0.0331(12) 0.0300(12) 0.0508(15) -0.0095(9) 0.0003(10) -0.0090(10)
C2 0.0280(11) 0.0339(11) 0.0463(13) -0.0117(9) 0.0012(9) -0.0083(10)
C3 0.0294(11) 0.0324(11) 0.0464(13) -0.0114(9) 0.0015(10) -0.0079(10)
C4 0.0285(11) 0.0342(11) 0.0460(13) -0.0090(9) -0.0011(9) -0.0060(10)
C5 0.0293(11) 0.0358(12) 0.0450(14) -0.0079(9) -0.0001(10) -0.0085(10)
C11 0.0305(11) 0.0322(11) 0.0469(14) -0.0093(9) 0.0020(10) -0.0066(10)
C12 0.0512(15) 0.0431(13) 0.052(2) -0.0226(12) 0.0040(12) -0.0070(11)
C13 0.067(2) 0.050(2) 0.058(2) -0.0281(14) 0.0058(14) 0.0027(13)
C14 0.071(2) 0.062(2) 0.044(2) -0.0247(15) -0.0018(14) 0.0009(13)
C15 0.063(2) 0.060(2) 0.051(2) -0.0248(14) -0.0086(13) -0.0063(13)
C16 0.0476(14) 0.0412(13) 0.054(2) -0.0199(11) -0.0059(12) -0.0044(11)
C21 0.0327(11) 0.0318(11) 0.0487(14) -0.0101(9) -0.0069(10) -0.0063(10)
C22 0.0407(13) 0.0384(12) 0.0499(14) -0.0119(10) -0.0043(11) -0.0103(11)
C23 0.052(2) 0.0482(15) 0.056(2) -0.0064(12) -0.0071(13) -0.0199(13)
C24 0.063(2) 0.0415(15) 0.089(2) -0.0099(13) -0.018(2) -0.0267(15)
C25 0.058(2) 0.0395(14) 0.100(2) -0.0243(13) -0.014(2) -0.0112(15)
C26 0.0418(13) 0.0367(13) 0.071(2) -0.0157(11) -0.0025(12) -0.0084(12)
C31 0.0414(13) 0.0423(13) 0.0491(14) -0.0204(11) -0.0059(11) -0.0031(11)
C32 0.067(2) 0.0368(13) 0.059(2) -0.0118(12) -0.0101(14) -0.0069(12)
C33 0.111(3) 0.039(2) 0.077(2) -0.017(2) -0.034(2) 0.003(2)
C34 0.136(4) 0.072(2) 0.065(2) -0.062(3) -0.028(2) 0.021(2)
C35 0.081(2) 0.101(3) 0.061(2) -0.053(2) -0.006(2) 0.017(2)
C36 0.047(2) 0.073(2) 0.057(2) -0.0249(14) -0.0030(13) 0.0048(14)
C41 0.0339(12) 0.0415(13) 0.0466(14) -0.0142(10) 0.0046(10) -0.0127(11)
C42 0.052(2) 0.052(2) 0.057(2) -0.0052(12) -0.0071(13) -0.0185(13)
C43 0.065(2) 0.072(2) 0.054(2) -0.011(2) -0.0099(14) -0.0211(15)
C44 0.069(2) 0.073(2) 0.056(2) -0.028(2) 0.0065(15) -0.032(2)
C45 0.065(2) 0.049(2) 0.067(2) -0.0230(14) 0.0133(15) -0.0265(14)
C46 0.0505(15) 0.0417(13) 0.052(2) -0.0159(11) 0.0046(12) -0.0116(11)
Na1 0.0363(5) 0.0570(6) 0.0517(6) -0.0171(4) 0.0060(4) -0.0104(5)
O1 0.084(2) 0.091(2) 0.068(2) -0.0109(13) 0.0364(13) -0.0075(13)
O2 0.0461(11) 0.0600(12) 0.0798(14) -0.0105(9) 0.0079(10) -0.0029(10)
C51 0.141(4) 0.138(4) 0.072(3) 0.026(3) 0.033(3) -0.008(3)
C52 0.048(2) 0.090(2) 0.077(2) -0.008(2) 0.018(2) -0.021(2)
C53 0.051(2) 0.065(2) 0.078(2) -0.0013(14) -0.003(2) -0.020(2)
C54 0.057(2) 0.068(2) 0.113(3) -0.016(2) -0.010(2) 0.025(2)
O3 0.099(2) 0.140(2) 0.0578(14) -0.073(2) -0.0095(12) -0.0077(14)
O4 0.0425(11) 0.0834(14) 0.089(2) -0.0270(10) -0.0035(10) -0.0229(12)
C61 0.067(2) 0.154(4) 0.065(2) -0.029(2) -0.006(2) 0.003(2)
C62 0.072(2) 0.105(3) 0.102(3) -0.027(2) -0.020(2) -0.038(2)
C63 0.083(3) 0.110(3) 0.104(3) -0.055(2) -0.016(2) -0.026(2)
C64 0.103(3) 0.135(4) 0.089(3) -0.077(3) 0.002(2) -0.012(3)

loop_
_atom_site_label
_atom_site_occupancy
_atom_site_fract_x
_atom_site_fract_y
_atom_site_fract_z
_atom_site_U_iso_or_equiv
_atom_site_thermal_displace_type
_atom_site_calc_flag
_atom_site_refinement_flags
_atom_site_type_symbol
C1 1 .6741(3) .2056(2) -0.26565(12) .0381(5) Uani d . C
C2 1 .6882(3) .1184(2) -0.31548(12) .0356(5) Uani d . C
C3 1 .7124(3) -.0177(2) -0.27883(12) .0358(5) Uani d . C
C4 1 .7111(3) -.0101(2) -0.20731(12) .0368(5) Uani d . C
C5 1 .6872(3) .1302(2) -0.19950(12) .0374(5) Uani d . C
C11 1 .6676(3) .1686(2) -0.38970(12) .0370(5) Uani d . C
C12 1 .7104(3) .2837(3) -0.41840(13) .0472(6) Uani d . C
H12 1 .7585(3) .3252(3) -0.38979(13) .057 Uiso calc R H
C13 1 .6844(4) .3387(3) -0.48727(15) .0581(7) Uani d . C
H13 1 .7138(4) .4173(3) -0.50508(15) .070 Uiso calc R H
C14 1 .6160(4) .2800(3) -0.53013(14) .0597(7) Uani d . C
H14 1 .5990(4) .3169(3) -0.57751(14) .072 Uiso calc R H
C15 1 .5724(4) .1666(3) -0.50309(14) .0569(7) Uani d . C
H15 1 .5246(4) .1256(3) -0.53206(14) .068 Uiso calc R H
C16 1 .5978(3) .1124(3) -0.43431(13) .0465(6) Uani d . C
H16 1 .5667(3) .0345(3) -0.41690(13) .056 Uiso calc R H
C21 1 .7450(3) -0.1458(2) -0.31013(12) .0378(5) Uani d . C
C22 1 .8554(3) -0.1750(2) -0.36522(12) .0430(6) Uani d . C
H22 1 .9127(3) -0.1132(2) -0.38161(12) .052 Uiso calc R H
C23 1 .8832(3) -0.2918(3) -0.39644(14) .0535(7) Uani d . C
H23 1 .9579(3) -0.3082(3) -0.43412(14) .064 Uiso calc R H
C24 1 .8041(4) -0.3838(3) -0.3735(2) .0640(8) Uani d . C
H24 1 .8222(4) -0.4632(3) -0.3953(2) .077 Uiso calc R H
C25 1 .6976(4) -0.3592(3) -0.3180(2) .0632(8) Uani d . C
H25 1 .6446(4) -0.4239(3) -0.3010(2) .076 Uiso calc R H
C26 1 .6667(3) -0.2418(2) -0.28685(15) .0491(6) Uani d . C
H26 1 .5916(3) -0.2263(2) -0.24928(15) .059 Uiso calc R H
C31 1 .7334(3) -0.1253(2) -0.14993(13) .0429(6) Uani d . C
C32 1 .8689(4) -0.2500(3) -0.14678(15) .0558(7) Uani d . C
H32 1 .9484(4) -0.2630(3) -0.18285(15) .067 Uiso calc R H
C33 1 .8888(5) -0.3549(3) -.0918(2) .0784(10) Uani d . C
H33 1 .9822(5) -0.4390(3) -.0903(2) .094 Uiso calc R H
C34 1 .7740(6) -0.3383(4) -.0390(2) .0864(12) Uani d . C
H34 1 .7872(6) -0.4114(4) -.0017(2) .104 Uiso calc R H
C35 1 .6402(5) -0.2153(4) -.0408(2) .0783(10) Uani d . C
H35 1 .5617(5) -0.2026(4) -.0043(2) .094 Uiso calc R H
C36 1 .6206(3) -0.1108(3) -.09555(15) .0594(7) Uani d . C
H36 1 .5278(3) -.0265(3) -.09634(15) .071 Uiso calc R H
C41 1 .6931(3) .1889(2) -0.13656(12) .0399(5) Uani d . C
C42 1 .7916(3) .1121(3) -.07979(14) .0556(7) Uani d . C
H42 1 .8527(3) .0158(3) -.07993(14) .067 Uiso calc R H
C43 1 .8026(4) .1724(3) -.0232(2) .0659(8) Uani d . C
H43 1 .8693(4) .1167(3) .0150(2) .079 Uiso calc R H
C44 1 .7186(4) .3113(3) -.0216(2) .0628(8) Uani d . C
H44 1 .7277(4) .3525(3) .0171(2) .075 Uiso calc R H
C45 1 .6208(4) .3906(3) -.0769(2) .0583(7) Uani d . C
H45 1 .5624(4) .4872(3) -.0764(2) .070 Uiso calc R H
C46 1 .6067(3) .3304(3) -0.13320(13) .0477(6) Uani d . C
H46 1 .5367(3) .3865(3) -0.17043(13) .057 Uiso calc R H
H1 1 .657(3) .301(3) -0.2759(11) .036(6) Uiso d . H
Na1 1 .37666(11) .14289(10) -0.25735(5) .0481(3) Uani d . Na
O1 1 .1655(3) .2218(3) -0.17387(12) .0883(8) Uani d . O
O2 1 .2449(2) .3972(2) -0.28087(11) .0654(6) Uani d . O
C51 1 .1844(7) .2146(5) -0.1090(2) .140(2) Uani d . C
H51A 1 .2709(7) .1258(5) -.0916(2) .210 Uiso calc R H
H51B 1 .0790(7) .2209(5) -.0855(2) .210 Uiso calc R H
H51C 1 .2175(7) .2917(5) -0.1004(2) .210 Uiso calc R H
C52 1 .0431(4) .3457(4) -0.2072(2) .0759(9) Uani d . C
H52A 1 -.0465(4) .3834(4) -0.1742(2) .091 Uiso calc R H
H52B 1 -.0072(4) .3231(4) -0.2457(2) .091 Uiso calc R H
C53 1 .1172(4) .4534(3) -0.2340(2) .0691(9) Uani d . C
H53A 1 .0306(4) .5378(3) -0.2574(2) .083 Uiso calc R H
H53B 1 .1638(4) .4797(3) -0.1957(2) .083 Uiso calc R H
C54 1 .3086(4) .4984(4) -0.3156(2) .0851(11) Uani d . C
H54A 1 .3964(4) .4552(4) -0.3474(2) .128 Uiso calc R H
H54B 1 .3547(4) .5354(4) -0.2819(2) .128 Uiso calc R H
H54C 1 .2184(4) .5744(4) -0.3413(2) .128 Uiso calc R H
O3 1 .1960(3) .1586(3) -0.34878(12) .0909(8) Uani d . O
O4 1 .2722(2) -.0571(2) -0.24009(12) .0690(6) Uani d . O
C61 1 .1715(5) .2521(5) -0.4104(2) .0998(13) Uani d . C
H61A 1 .2076(5) .3291(5) -0.4043(2) .150 Uiso calc R H
H61B 1 .0530(5) .2890(5) -0.4227(2) .150 Uiso calc R H
H61C 1 .2367(5) .2036(5) -0.4470(2) .150 Uiso calc R H
C62 1 .1500(5) .0431(4) -0.3496(2) .0908(12) Uani d . C
H62A 1 .2339(5) -.0229(4) -0.3760(2) .109 Uiso calc R H
H62B 1 .0419(5) .0738(4) -0.3738(2) .109 Uiso calc R H
C63 1 .1349(5) -.0286(4) -0.2824(2) .0916(12) Uani d . C
H63A 1 .0333(5) .0288(4) -0.2601(2) .110 Uiso calc R H
H63B 1 .1211(5) -0.1174(4) -0.2873(2) .110 Uiso calc R H
C64 1 .2594(5) -0.1356(5) -0.1769(2) .1000(13) Uani d . C
H64A 1 .3576(5) -0.1534(5) -0.1487(2) .150 Uiso calc R H
H64B 1 .2528(5) -0.2244(5) -0.1847(2) .150 Uiso calc R H
H64C 1 .1588(5) -.0839(5) -0.1531(2) .150 Uiso calc R H

loop_
_atom_type_symbol
_atom_type_description
_atom_type_scat_dispersion_real
_atom_type_scat_dispersion_imag
_atom_type_scat_source
C C 0.0033 0.0016 'International Tables Vol C Tables 4.2.6.8 and 6.1.1.4'
H H 0.0000 0.0000 'International Tables Vol C Tables 4.2.6.8 and 6.1.1.4'
O O 0.0106 0.0060 'International Tables Vol C Tables 4.2.6.8 and 6.1.1.4'
Na Na 0.0362 0.0249 'International Tables Vol C Tables 4.2.6.8 and 6.1.1.4'

loop_
_geom_angle_atom_site_label_1
_geom_angle_atom_site_label_2
_geom_angle_atom_site_label_3
_geom_angle
_geom_angle_publ_flag
C5 C1 C2 110.4(2) yes
C1 C2 C3 106.6(2) yes
C1 C2 C11 123.6(2) yes
C3 C2 C11 129.6(2) yes
C4 C3 C2 107.9(2) yes
C4 C3 C21 126.1(2) yes
C2 C3 C21 125.8(2) yes
C3 C4 C5 108.1(2) yes
C3 C4 C31 127.2(2) yes
C5 C4 C31 124.7(2) yes
C1 C5 C4 106.9(2) yes
C1 C5 C41 123.4(2) yes
C4 C5 C41 129.3(2) yes
C16 C11 C12 116.3(2) no
C16 C11 C2 123.4(2) no
C12 C11 C2 120.2(2) no
C13 C12 C11 121.9(2) no
C14 C13 C12 120.4(2) no
C13 C14 C15 118.9(3) no
C16 C15 C14 120.6(3) no
C15 C16 C11 122.0(2) no
C26 C21 C22 117.0(2) no
C26 C21 C3 122.1(2) no
C22 C21 C3 120.9(2) no
C23 C22 C21 121.7(2) no
C24 C23 C22 120.6(3) no
C23 C24 C25 118.9(2) no
C24 C25 C26 121.1(3) no
C25 C26 C21 120.7(3) no
C32 C31 C36 117.5(2) no
C32 C31 C4 121.9(2) no
C36 C31 C4 120.6(2) no
C33 C32 C31 120.7(3) no
C32 C33 C34 120.5(3) no
C35 C34 C33 119.6(3) no
C36 C35 C34 119.8(3) no
C35 C36 C31 121.8(3) no
C42 C41 C46 116.3(2) no
C42 C41 C5 123.1(2) no
C46 C41 C5 120.5(2) no
C43 C42 C41 121.7(3) no
C44 C43 C42 120.8(3) no
C43 C44 C45 119.1(3) no
C44 C45 C46 120.5(3) no
C45 C46 C41 121.6(3) no
C5 C1 Na1 78.51(13) no
C2 C1 Na1 73.66(12) no
C1 C2 Na1 77.39(13) no
C3 C2 Na1 76.05(12) no
C11 C2 Na1 109.18(14) no
C4 C3 Na1 78.06(12) no
C2 C3 Na1 74.38(12) no
C21 C3 Na1 117.08(14) no
C3 C4 Na1 73.04(12) no
C5 C4 Na1 76.73(12) no
C31 C4 Na1 117.25(14) no
C1 C5 Na1 73.35(13) no
C4 C5 Na1 74.68(12) no
C41 C5 Na1 122.54(14) no
O3 Na1 O1 97.34(10) no
O3 Na1 O2 81.32(9) no
O1 Na1 O2 70.23(8) no
O3 Na1 O4 68.62(9) no
O1 Na1 O4 80.80(9) no
O2 Na1 O4 134.86(8) no
O3 Na1 C2 106.98(8) no
O1 Na1 C2 151.40(9) no
O2 Na1 C2 98.36(7) no
O4 Na1 C2 121.77(7) no
O3 Na1 C3 113.40(9) no
O1 Na1 C3 145.69(9) no
O2 Na1 C3 127.27(7) no
O4 Na1 C3 96.02(7) no
C2 Na1 C3 29.57(6) no
O3 Na1 C1 128.11(8) no
O1 Na1 C1 122.53(9) no
O2 Na1 C1 82.72(7) no
O4 Na1 C1 142.39(7) no
C2 Na1 C1 28.94(6) no
C3 Na1 C1 47.49(6) no
O3 Na1 C4 140.73(9) no
O1 Na1 C4 117.20(9) no
O2 Na1 C4 126.12(7) no
O4 Na1 C4 97.59(7) no
C2 Na1 C4 47.97(7) no
C3 Na1 C4 28.90(6) no
C1 Na1 C4 46.80(7) no
O3 Na1 C5 154.48(8) no
O1 Na1 C5 106.44(9) no
O2 Na1 C5 97.91(7) no
O4 Na1 C5 123.64(7) no
C2 Na1 C5 47.68(7) no
C3 Na1 C5 47.55(6) no
C1 Na1 C5 28.14(7) no
C4 Na1 C5 28.60(6) no
O3 Na1 C52 79.95(10) no
O1 Na1 C52 26.13(9) no
O2 Na1 C52 48.36(8) no
O4 Na1 C52 92.45(9) no
C2 Na1 C52 145.51(9) no
C3 Na1 C52 166.12(9) no
C1 Na1 C52 121.69(9) no
C4 Na1 C52 138.78(9) no
C5 Na1 C52 118.60(9) no
C51 O1 C52 116.4(3) no
C51 O1 Na1 127.8(3) no
C52 O1 Na1 106.4(2) no
C53 O2 C54 112.2(3) no
C53 O2 Na1 113.7(2) no
C54 O2 Na1 129.9(2) no
O1 C52 C53 111.4(3) no
O1 C52 Na1 47.51(13) no
C53 C52 Na1 83.3(2) no
O2 C53 C52 108.3(2) no
C62 O3 C61 116.0(3) no
C62 O3 Na1 116.1(2) no
C61 O3 Na1 125.3(2) no
C63 O4 C64 111.8(3) no
C63 O4 Na1 110.7(2) no
C64 O4 Na1 125.6(2) no
O3 C62 C63 113.9(3) no
O4 C63 C62 113.2(3) no

loop_
_geom_bond_atom_site_label_1
_geom_bond_atom_site_label_2
_geom_bond_distance
_geom_bond_publ_flag
Na1 C1 2.843(2) yes
Na1 C2 2.795(2) yes
Na1 C3 2.817(2) yes
Na1 C4 2.881(2) yes
Na1 C5 2.908(2) yes
Na1 O3 2.388(2) yes
Na1 O1 2.390(2) yes
Na1 O2 2.453(2) yes
Na1 O4 2.513(2) yes
C1 C5 1.400(3) yes
C1 C2 1.410(3) yes
C2 C3 1.432(3) yes
C2 C11 1.472(3) yes
C3 C4 1.423(3) yes
C3 C21 1.484(3) yes
C4 C5 1.430(3) yes
C4 C31 1.478(3) yes
C5 C41 1.476(3) yes
C11 C16 1.393(3) no
C11 C12 1.401(3) no
C12 C13 1.384(4) no
C13 C14 1.379(4) no
C14 C15 1.381(4) no
C15 C16 1.381(4) no
C21 C26 1.399(3) no
C21 C22 1.400(3) no
C22 C23 1.385(3) no
C23 C24 1.369(4) no
C24 C25 1.382(4) no
C25 C26 1.387(4) no
C31 C32 1.394(3) no
C31 C36 1.395(4) no
C32 C33 1.381(4) no
C33 C34 1.383(5) no
C34 C35 1.378(5) no
C35 C36 1.377(4) no
C41 C42 1.394(4) no
C41 C46 1.401(3) no
C42 C43 1.385(4) no
C43 C44 1.369(4) no
C44 C45 1.376(4) no
C45 C46 1.386(4) no
Na1 C52 3.109(3) no
O1 C51 1.284(5) no
O1 C52 1.427(4) no
C52 C53 1.491(5) no
O2 C53 1.414(3) no
O2 C54 1.421(4) no
O3 C61 1.405(4) no
O3 C62 1.394(4) no
C62 C63 1.438(5) no
O4 C63 1.398(4) no
O4 C64 1.400(4) no

loop_
_geom_torsion_atom_site_label_1
_geom_torsion_atom_site_label_2
_geom_torsion_atom_site_label_3
_geom_torsion_atom_site_label_4
_geom_torsion
C5 C1 C2 C3 -0.4(2)
Na1 C1 C2 C3 -71.06(14)
C5 C1 C2 C11 175.5(2)
Na1 C1 C2 C11 104.8(2)
C5 C1 C2 Na1 70.7(2)
Na1 C1 C2 Na1 0.0
C1 C2 C3 C4 0.4(2)
C11 C2 C3 C4 -175.1(2)
Na1 C2 C3 C4 -71.57(15)
C1 C2 C3 C21 -175.6(2)
C11 C2 C3 C21 8.9(4)
Na1 C2 C3 C21 112.4(2)
C1 C2 C3 Na1 72.01(15)
C11 C2 C3 Na1 -103.5(2)
Na1 C2 C3 Na1 0.0
C2 C3 C4 C5 -0.3(2)
C21 C3 C4 C5 175.7(2)
Na1 C3 C4 C5 -69.39(15)
C2 C3 C4 C31 -179.3(2)
C21 C3 C4 C31 -3.3(4)
Na1 C3 C4 C31 111.7(2)
C2 C3 C4 Na1 69.05(14)
C21 C3 C4 Na1 -114.9(2)
Na1 C3 C4 Na1 0.0
C2 C1 C5 C4 0.2(2)
Na1 C1 C5 C4 67.70(15)
C2 C1 C5 C41 174.1(2)
Na1 C1 C5 C41 -118.4(2)
C2 C1 C5 Na1 -67.5(2)
Na1 C1 C5 Na1 0.0
C3 C4 C5 C1 0.1(2)
C31 C4 C5 C1 179.1(2)
Na1 C4 C5 C1 -66.8(2)
C3 C4 C5 C41 -173.3(2)
C31 C4 C5 C41 5.6(4)
Na1 C4 C5 C41 119.8(2)
C3 C4 C5 Na1 66.91(15)
C31 C4 C5 Na1 -114.1(2)
Na1 C4 C5 Na1 0.0
C1 C2 C11 C16 -145.8(2)
C3 C2 C11 C16 29.0(4)
Na1 C2 C11 C16 -58.5(2)
C1 C2 C11 C12 30.4(3)
C3 C2 C11 C12 -154.7(2)
Na1 C2 C11 C12 117.8(2)
C16 C11 C12 C13 0.1(4)
C2 C11 C12 C13 -176.4(2)
C11 C12 C13 C14 -0.5(4)
C12 C13 C14 C15 0.7(4)
C13 C14 C15 C16 -0.4(4)
C14 C15 C16 C11 -0.1(4)
C12 C11 C16 C15 0.2(4)
C2 C11 C16 C15 176.6(2)
C4 C3 C21 C26 47.6(3)
C2 C3 C21 C26 -137.1(2)
Na1 C3 C21 C26 -47.3(3)
C4 C3 C21 C22 -133.0(2)
C2 C3 C21 C22 42.3(3)
Na1 C3 C21 C22 132.1(2)
C26 C21 C22 C23 1.5(3)
C3 C21 C22 C23 -177.9(2)
C21 C22 C23 C24 -0.8(4)
C22 C23 C24 C25 -0.8(4)
C23 C24 C25 C26 1.7(4)
C24 C25 C26 C21 -1.0(4)
C22 C21 C26 C25 -0.6(4)
C3 C21 C26 C25 178.8(2)
C3 C4 C31 C32 52.3(3)
C5 C4 C31 C32 -126.4(3)
Na1 C4 C31 C32 141.1(2)
C3 C4 C31 C36 -129.6(3)
C5 C4 C31 C36 51.6(3)
Na1 C4 C31 C36 -40.8(3)
C36 C31 C32 C33 0.4(4)
C4 C31 C32 C33 178.5(3)
C31 C32 C33 C34 0.4(5)
C32 C33 C34 C35 -1.1(5)
C33 C34 C35 C36 1.0(5)
C34 C35 C36 C31 -0.2(5)
C32 C31 C36 C35 -0.5(4)
C4 C31 C36 C35 -178.7(3)
C1 C5 C41 C42 -143.0(3)
C4 C5 C41 C42 29.5(4)
Na1 C5 C41 C42 126.2(2)
C1 C5 C41 C46 32.4(3)
C4 C5 C41 C46 -155.1(2)
Na1 C5 C41 C46 -58.4(3)
C46 C41 C42 C43 0.2(4)
C5 C41 C42 C43 175.8(3)
C41 C42 C43 C44 -1.1(5)
C42 C43 C44 C45 0.8(5)
C43 C44 C45 C46 0.4(5)
C44 C45 C46 C41 -1.3(4)
C42 C41 C46 C45 1.0(4)
C5 C41 C46 C45 -174.8(2)
C1 C2 Na1 O3 141.38(15)
C3 C2 Na1 O3 -107.66(14)
C11 C2 Na1 O3 19.9(2)
C1 C2 Na1 O1 -5.7(2)
C3 C2 Na1 O1 105.3(2)
C11 C2 Na1 O1 -127.2(2)
C1 C2 Na1 O2 57.96(14)
C3 C2 Na1 O2 168.92(13)
C11 C2 Na1 O2 -63.5(2)
C1 C2 Na1 O4 -143.64(14)
C3 C2 Na1 O4 -32.7(2)
C11 C2 Na1 O4 94.9(2)
C1 C2 Na1 C3 -111.0(2)
C3 C2 Na1 C3 0.0
C11 C2 Na1 C3 127.5(2)
C1 C2 Na1 C1 0.0
C3 C2 Na1 C1 111.0(2)
C11 C2 Na1 C1 -121.5(2)
C1 C2 Na1 C4 -74.07(14)
C3 C2 Na1 C4 36.89(12)
C11 C2 Na1 C4 164.4(2)
C1 C2 Na1 C5 -35.14(13)
C3 C2 Na1 C5 75.82(14)
C11 C2 Na1 C5 -156.6(2)
C1 C2 Na1 C52 44.4(2)
C3 C2 Na1 C52 155.3(2)
C11 C2 Na1 C52 -77.1(2)
C4 C3 Na1 O3 -164.09(13)
C2 C3 Na1 O3 83.22(15)
C21 C3 Na1 O3 -39.5(2)
C4 C3 Na1 O1 -12.3(2)
C2 C3 Na1 O1 -125.0(2)
C21 C3 Na1 O1 112.3(2)
C4 C3 Na1 O2 98.86(14)
C2 C3 Na1 O2 -13.8(2)
C21 C3 Na1 O2 -136.5(2)
C4 C3 Na1 O4 -94.80(13)
C2 C3 Na1 O4 152.51(13)
C21 C3 Na1 O4 29.8(2)
C4 C3 Na1 C2 112.7(2)
C2 C3 Na1 C2 0.0
C21 C3 Na1 C2 -122.7(2)
C4 C3 Na1 C1 74.88(14)
C2 C3 Na1 C1 -37.81(12)
C21 C3 Na1 C1 -160.5(2)
C4 C3 Na1 C4 0.0
C2 C3 Na1 C4 -112.7(2)
C21 C3 Na1 C4 124.6(2)
C4 C3 Na1 C5 36.38(12)
C2 C3 Na1 C5 -76.31(14)
C21 C3 Na1 C5 161.0(2)
C4 C3 Na1 C52 32.5(4)
C2 C3 Na1 C52 -80.2(4)
C21 C3 Na1 C52 157.1(3)
C5 C1 Na1 O3 -164.88(15)
C2 C1 Na1 O3 -49.3(2)
C5 C1 Na1 O1 61.3(2)
C2 C1 Na1 O1 176.79(14)
C5 C1 Na1 O2 122.19(14)
C2 C1 Na1 O2 -122.28(14)
C5 C1 Na1 O4 -59.9(2)
C2 C1 Na1 O4 55.7(2)
C5 C1 Na1 C2 -115.5(2)
C2 C1 Na1 C2 0.0
C5 C1 Na1 C3 -76.84(14)
C2 C1 Na1 C3 38.69(13)
C5 C1 Na1 C4 -37.05(12)
C2 C1 Na1 C4 78.48(14)
C5 C1 Na1 C5 0.0
C2 C1 Na1 C5 115.5(2)
C5 C1 Na1 C52 92.20(15)
C2 C1 Na1 C52 -152.27(14)
C3 C4 Na1 O3 23.4(2)
C5 C4 Na1 O3 137.3(2)
C31 C4 Na1 O3 -100.2(2)
C3 C4 Na1 O1 172.23(14)
C5 C4 Na1 O1 -73.9(2)
C31 C4 Na1 O1 48.6(2)
C3 C4 Na1 O2 -103.26(14)
C5 C4 Na1 O2 10.6(2)
C31 C4 Na1 O2 133.1(2)
C3 C4 Na1 O4 88.72(13)
C5 C4 Na1 O4 -157.39(14)
C31 C4 Na1 O4 -34.9(2)
C3 C4 Na1 C2 -37.80(12)
C5 C4 Na1 C2 76.10(14)
C31 C4 Na1 C2 -161.4(2)
C3 C4 Na1 C3 0.0
C5 C4 Na1 C3 113.9(2)
C31 C4 Na1 C3 -123.6(2)
C3 C4 Na1 C1 -77.47(14)
C5 C4 Na1 C1 36.43(12)
C31 C4 Na1 C1 158.9(2)
C3 C4 Na1 C5 -113.9(2)
C5 C4 Na1 C5 0.0
C31 C4 Na1 C5 122.5(2)
C3 C4 Na1 C52 -168.72(15)
C5 C4 Na1 C52 -54.8(2)
C31 C4 Na1 C52 67.7(2)
C1 C5 Na1 O3 28.5(3)
C4 C5 Na1 O3 -84.9(2)
C41 C5 Na1 O3 147.9(2)
C1 C5 Na1 O1 -129.58(14)
C4 C5 Na1 O1 117.02(14)
C41 C5 Na1 O1 -10.1(2)
C1 C5 Na1 O2 -57.94(14)
C4 C5 Na1 O2 -171.34(13)
C41 C5 Na1 O2 61.5(2)
C1 C5 Na1 O4 140.65(13)
C4 C5 Na1 O4 27.2(2)
C41 C5 Na1 O4 -99.9(2)
C1 C5 Na1 C2 36.20(12)
C4 C5 Na1 C2 -77.20(14)
C41 C5 Na1 C2 155.6(2)
C1 C5 Na1 C3 76.62(14)
C4 C5 Na1 C3 -36.78(12)
C41 C5 Na1 C3 -163.9(2)
C1 C5 Na1 C1 0.0
C4 C5 Na1 C1 -113.4(2)
C41 C5 Na1 C1 119.4(2)
C1 C5 Na1 C4 113.4(2)
C4 C5 Na1 C4 0.0
C41 C5 Na1 C4 -127.2(2)
C1 C5 Na1 C52 -104.44(15)
C4 C5 Na1 C52 142.16(14)
C41 C5 Na1 C52 15.0(2)
O3 Na1 O1 C51 167.0(4)
O2 Na1 O1 C51 -115.0(4)
O4 Na1 O1 C51 100.2(4)
C2 Na1 O1 C51 -44.6(5)
C3 Na1 O1 C51 13.0(5)
C1 Na1 O1 C51 -47.9(4)
C4 Na1 O1 C51 6.3(4)
C5 Na1 O1 C51 -22.3(4)
C52 Na1 O1 C51 -144.5(5)
O3 Na1 O1 C52 -48.5(2)
O2 Na1 O1 C52 29.5(2)
O4 Na1 O1 C52 -115.4(2)
C2 Na1 O1 C52 99.8(3)
C3 Na1 O1 C52 157.4(2)
C1 Na1 O1 C52 96.6(2)
C4 Na1 O1 C52 150.8(2)
C5 Na1 O1 C52 122.1(2)
C52 Na1 O1 C52 0.0
O3 Na1 O2 C53 100.8(2)
O1 Na1 O2 C53 -0.3(2)
O4 Na1 O2 C53 53.0(2)
C2 Na1 O2 C53 -153.2(2)
C3 Na1 O2 C53 -146.3(2)
C1 Na1 O2 C53 -128.8(2)
C4 Na1 O2 C53 -110.1(2)
C5 Na1 O2 C53 -105.0(2)
C52 Na1 O2 C53 16.5(2)
O3 Na1 O2 C54 -104.2(3)
O1 Na1 O2 C54 154.7(3)
O4 Na1 O2 C54 -152.0(3)
C2 Na1 O2 C54 1.8(3)
C3 Na1 O2 C54 8.6(3)
C1 Na1 O2 C54 26.2(3)
C4 Na1 O2 C54 44.9(3)
C5 Na1 O2 C54 50.0(3)
C52 Na1 O2 C54 171.5(3)
C51 O1 C52 C53 91.1(4)
Na1 O1 C52 C53 -58.1(3)
C51 O1 C52 Na1 149.2(5)
Na1 O1 C52 Na1 0.0
O3 Na1 C52 O1 131.0(2)
O1 Na1 C52 O1 0.0
O2 Na1 C52 O1 -141.7(3)
O4 Na1 C52 O1 63.2(2)
C2 Na1 C52 O1 -123.6(2)
C3 Na1 C52 O1 -64.4(5)
C1 Na1 C52 O1 -100.2(2)
C4 Na1 C52 O1 -41.2(3)
C5 Na1 C52 O1 -67.7(2)
O3 Na1 C52 C53 -101.7(2)
O1 Na1 C52 C53 127.3(3)
O2 Na1 C52 C53 -14.4(2)
O4 Na1 C52 C53 -169.5(2)
C2 Na1 C52 C53 3.7(3)
C3 Na1 C52 C53 62.9(4)
C1 Na1 C52 C53 27.1(2)
C4 Na1 C52 C53 86.1(2)
C5 Na1 C52 C53 59.6(2)
C54 O2 C53 C52 172.6(3)
Na1 O2 C53 C52 -27.9(3)
O1 C52 C53 O2 58.9(3)
Na1 C52 C53 O2 19.9(2)
O1 Na1 O3 C62 -85.9(3)
O2 Na1 O3 C62 -154.6(3)
O4 Na1 O3 C62 -8.9(2)
C2 Na1 O3 C62 109.3(2)
C3 Na1 O3 C62 78.5(3)
C1 Na1 O3 C62 131.9(2)
C4 Na1 O3 C62 66.4(3)
C5 Na1 O3 C62 115.3(3)
C52 Na1 O3 C62 -105.5(3)
O1 Na1 O3 C61 113.1(3)
O2 Na1 O3 C61 44.5(3)
O4 Na1 O3 C61 -169.8(3)
C2 Na1 O3 C61 -51.7(3)
C3 Na1 O3 C61 -82.5(3)
C1 Na1 O3 C61 -29.1(3)
C4 Na1 O3 C61 -94.6(3)
C5 Na1 O3 C61 -45.7(4)
C52 Na1 O3 C61 93.5(3)
O3 Na1 O4 C63 -15.9(2)
O1 Na1 O4 C63 85.7(2)
O2 Na1 O4 C63 35.9(3)
C2 Na1 O4 C63 -113.2(2)
C3 Na1 O4 C63 -128.7(2)
C1 Na1 O4 C63 -141.2(2)
C4 Na1 O4 C63 -157.8(2)
C5 Na1 O4 C63 -170.6(2)
C52 Na1 O4 C63 62.3(2)
O3 Na1 O4 C64 -155.5(3)
O1 Na1 O4 C64 -53.8(3)
O2 Na1 O4 C64 -103.7(3)
C2 Na1 O4 C64 107.2(3)
C3 Na1 O4 C64 91.7(3)
C1 Na1 O4 C64 79.2(3)
C4 Na1 O4 C64 62.6(3)
C5 Na1 O4 C64 49.9(3)
C52 Na1 O4 C64 -77.3(3)
C61 O3 C62 C63 -164.3(3)
Na1 O3 C62 C63 33.0(4)
C64 O4 C63 C62 -175.7(3)
Na1 O4 C63 C62 38.8(4)
O3 C62 C63 O4 -49.1(5)
